data_1528751
loop_
_publ_author_name
'Nagel, K.H.'
'Naeveke, M.'
'Blaschette, A.'
'Lange, I.'
'Moers, O.'
'Jones, P.G.'

_publ_section_title
;
 Polysulfonylamine. CLVIII. Kristallstrukturen von
 Metall-di(methansulfonyl)amiden. 9. Erhoehung der Kristallsymmetrie durch
 Kokristallisation: Monoklines Na [(C H3 S O2)2 N].H2 O und tetragonales
 Na K [(C H3 S O2)2 N]2.2H2 O
;
_journal_name_full 'Zeitschrift fuer Anorganische und Allgemeine Chemie'
_journal_page_first 2877
_journal_page_last 2886
_journal_volume 628
_journal_year 2002
_chemical_formula_sum 'C2 H8 N Na O5 S2'
_chemical_name_systematic 'Na ((C H3 S O2)2 N) (H2 O)'
_space_group_IT_number 15
_symmetry_space_group_name_Hall '-C 2yc'
_symmetry_space_group_name_H-M 'C 1 2/c 1'
_cell_angle_alpha 90
_cell_angle_beta 107.97
_cell_angle_gamma 90
_cell_formula_units_Z 16
_cell_length_a 23.943
_cell_length_b 9.284
_cell_length_c 15.258
_cell_volume 3226.201
_citation_journal_id_ASTM ZAACAB
_cod_data_source_file Nagel_ZAACAB_2002_1053.cif
_cod_data_source_block C2H8N1Na1O5S2
_cod_original_formula_sum 'C2 H8 N1 Na1 O5 S2'
_cod_database_code 1528751

loop_
_symmetry_equiv_pos_as_xyz
x,y,z
-x,y,-z+1/2
-x,-y,-z
x,-y,z-1/2
x+1/2,y+1/2,z
-x+1/2,y+1/2,-z+1/2
-x+1/2,-y+1/2,-z
x+1/2,-y+1/2,z-1/2

loop_
_atom_site_label
_atom_site_type_symbol
_atom_site_fract_x
_atom_site_fract_y
_atom_site_fract_z
_atom_site_occupancy
_atom_site_U_iso_or_equiv
Na2 Na+1 1 0.63671 0.25 1 0.0
O3 O-2 0.85253 0.25609 0.08763 1 0.0
O5 O-2 0.85993 -0.26219 0.06562 1 0.0
H15 H+1 0.8751 0.8018 0.3068 1 0.0
N2 N-3 0.8157 0.5297 0.26597 1 0.0
H16 H+1 0.9268 0.7635 0.3989 1 0.0
H12 H+1 0.7655 0.2737 0.3139 1 0.0
S2 S+6 0.90204 -0.14588 0.07959 1 0.0
O9 O-2 0.91672 0.5385 0.27181 1 0.0
H11 H+1 0.7988 0.3431 0.4122 1 0.0
O7 O-2 0.70972 0.5208 0.22576 1 0.0
O1 O-2 0.95417 0.4928 0.10354 1 0.0
C3 C-4 0.76386 0.3491 0.35802 1 0.0
H6 H+1 0.8808 0.1212 0.2584 1 0.0
H4 H+1 0.7362 0.494 0.1041 1 0.0
H7 H+1 0.9332 0.2326 0.2664 1 0.0
Na1 Na+1 0.85098 0.50644 0.1162 1 0.0
O8 O-2 0.76384 0.62766 0.3747 1 0.0
S4 S+6 0.88037 0.55945 0.33105 1 0.0
S1 S+6 0.8974 0.14588 0.11962 1 0.0
C2 C-4 0.92409 -0.1338 -0.02016 1 0.0
H2 H+1 0.9627 0.411 0.105 1 0.0
O6 O-2 0.95435 -0.1605 0.15749 1 0.0
H3 H+1 0.7175 0.501 0.0218 1 0.0
C1 C-4 0.91615 0.14 0.24061 1 0.0
S3 S+6 0.76139 0.51869 0.30608 1 0.0
H14 H+1 0.86 0.7626 0.3991 1 0.0
O4 O-2 0.95076 0.17071 0.09592 1 0.0
Na3 Na+1 0.75 0.25 0 1 0.0
H1 H+1 0.9423 0.504 0.0494 1 0.0
N1 N-3 0.86585 -0.0031 0.08182 1 0.0
H5 H+1 0.9448 0.0631 0.2644 1 0.0
H9 H+1 0.8894 -0.1215 -0.0743 1 0.0
O10 O-2 0.89663 0.475 0.41463 1 0.0
H13 H+1 0.7286 0.3358 0.3769 1 0.0
H8 H+1 0.9503 -0.0511 -0.0148 1 0.0
C4 C-4 0.88622 0.742 0.36244 1 0.0
O2 O-2 0.74719 0.4835 0.06119 1 0.0
H10 H+1 0.9448 -0.2222 -0.0269 1 0.0
